data_4109169
loop_
_publ_author_name
'Hu Kang'
'Antonio Facchetti'
'Hua Jiang'
'Elena Cariati'
'Stefania Righetto'
'Renato Ugo'
'Cristiano Zuccaccia'
'Alceo Macchioni'
'Charlotte L. Stern'
'Zhifu Liu'
'Seng-Tiong Ho'
'Eric C. Brown'
'Mark A. Ratner'
'Tobin J. Marks'

_publ_section_title
;
 Ultralarge Hyperpolarizability Twisted \p-Electron System Electro-Optic
 Chromophores: Synthesis, Solid-State and Solution-Phase Structural
 Characteristics, Electronic Structures, Linear and Nonlinear Optical
 Properties, and Computational Studies
;
_journal_name_full 'Journal of the American Chemical Society'
_journal_page_first 3267
_journal_page_last 3286
_journal_paper_doi 10.1021/ja0674690
_journal_volume 129
_journal_year 2007
_chemical_formula_sum 'C17 H23 I N Na O2'
_chemical_formula_weight 423.25
_chemical_name_systematic 3,5-dimethyl-4-(1,3,5-trimethyl-1H-pyridin-4-ylidene)-cyclohexa-2,5-Dienone
_space_group_IT_number 14
_symmetry_cell_setting monoclinic
_symmetry_space_group_name_Hall '-P 2yn'
_symmetry_space_group_name_H-M 'P 1 21/n 1'
_atom_sites_solution_hydrogens geom
_atom_sites_solution_primary direct
_atom_sites_solution_secondary difmap
_audit_creation_method SHELXL-97
_cell_angle_alpha 90.00
_cell_angle_beta 110.2070(8)
_cell_angle_gamma 90.00
_cell_formula_units_Z 4
_cell_length_a 12.2350(7)
_cell_length_b 12.9850(7)
_cell_length_c 12.7805(7)
_cell_measurement_temperature 153(2)
_cell_volume 1905.48(18)
_computing_cell_refinement 'Bruker SMART'
_computing_data_collection 'Bruker SMART'
_computing_data_reduction 'Bruker SAINT'
_computing_molecular_graphics 'Bruker SHELXTL'
_computing_publication_material 'Bruker SHELXTL'
_computing_structure_refinement 'SHELXL-97 (Sheldrick, 1997)'
_computing_structure_solution 'SHELXS-97 (Sheldrick, 1990)'
_diffrn_ambient_temperature 153(2)
_diffrn_measured_fraction_theta_full 0.924
_diffrn_measured_fraction_theta_max 0.924
_diffrn_measurement_device_type 'CCD area detector'
_diffrn_measurement_method 'omega scans'
_diffrn_radiation_monochromator graphite
_diffrn_radiation_source 'fine-focus sealed tube'
_diffrn_radiation_type MoK\a
_diffrn_radiation_wavelength 0.71073
_diffrn_reflns_av_R_equivalents 0.0261
_diffrn_reflns_av_sigmaI/netI 0.0169
_diffrn_reflns_limit_h_max 15
_diffrn_reflns_limit_h_min -15
_diffrn_reflns_limit_k_max 17
_diffrn_reflns_limit_k_min -17
_diffrn_reflns_limit_l_max 16
_diffrn_reflns_limit_l_min -16
_diffrn_reflns_number 17558
_diffrn_reflns_theta_full 28.97
_diffrn_reflns_theta_max 28.97
_diffrn_reflns_theta_min 1.99
_exptl_absorpt_coefficient_mu 1.709
_exptl_absorpt_correction_T_max 0.7875
_exptl_absorpt_correction_T_min 0.5814
_exptl_absorpt_correction_type integration
_exptl_crystal_colour yellow
_exptl_crystal_density_diffrn 1.475
_exptl_crystal_density_meas 0
_exptl_crystal_description tabular
_exptl_crystal_F_000 848
_exptl_crystal_size_max 0.390
_exptl_crystal_size_mid 0.300
_exptl_crystal_size_min 0.142
_refine_diff_density_max 0.844
_refine_diff_density_min -0.422
_refine_diff_density_rms 0.064
_refine_ls_extinction_method none
_refine_ls_goodness_of_fit_ref 1.026
_refine_ls_hydrogen_treatment mixed
_refine_ls_matrix_type full
_refine_ls_number_parameters 209
_refine_ls_number_reflns 4664
_refine_ls_number_restraints 0
_refine_ls_restrained_S_all 1.026
_refine_ls_R_factor_all 0.0275
_refine_ls_R_factor_gt 0.0236
_refine_ls_shift/su_max 0.004
_refine_ls_shift/su_mean 0.000
_refine_ls_structure_factor_coef Fsqd
_refine_ls_weighting_details 'calc w=1/[\s^2^(Fo^2^)+(0.0342P)^2^+1.0757P] where P=(Fo^2^+2Fc^2^)/3'
_refine_ls_weighting_scheme calc
_refine_ls_wR_factor_gt 0.0605
_refine_ls_wR_factor_ref 0.0634
_reflns_number_gt 4163
_reflns_number_total 4664
_reflns_threshold_expression >2sigma(I)
_cod_data_source_file ja0674690si20061024_101457.cif
_cod_data_source_block Compd_TM1
_cod_database_code 4109169

loop_
_symmetry_equiv_pos_as_xyz
'x, y, z'
'-x+1/2, y+1/2, -z+1/2'
'-x, -y, -z'
'x-1/2, -y-1/2, z-1/2'

loop_
_atom_site_label
_atom_site_type_symbol
_atom_site_fract_x
_atom_site_fract_y
_atom_site_fract_z
_atom_site_U_iso_or_equiv
_atom_site_adp_type
_atom_site_occupancy
_atom_site_symmetry_multiplicity
_atom_site_calc_flag
_atom_site_refinement_flags
I1 I -0.210870(11) 0.639867(10) 0.679311(10) 0.03793(6) Uani 1 1 d .
Na Na -0.09441(6) 0.49560(5) 0.87277(6) 0.02999(15) Uani 1 1 d .
O1 O 0.10062(11) 0.50998(11) 0.95686(10) 0.0335(3) Uani 1 1 d .
O2 O -0.1349(2) 0.34508(14) 0.77614(17) 0.0623(6) Uani 1 1 d .
N1 N 0.50172(13) 0.31300(13) 0.57929(12) 0.0302(3) Uani 1 1 d .
C1 C 0.16339(15) 0.48187(13) 0.89672(14) 0.0265(3) Uani 1 1 d .
C2 C 0.26433(15) 0.42092(14) 0.94108(14) 0.0283(3) Uani 1 1 d .
H2 H 0.2872 0.3996 1.0167 0.034 Uiso 1 1 calc R
C3 C 0.33143(14) 0.39104(14) 0.87819(14) 0.0273(3) Uani 1 1 d .
C4 C 0.29908(14) 0.42233(13) 0.76628(13) 0.0246(3) Uani 1 1 d .
C5 C 0.19953(14) 0.48399(13) 0.71943(13) 0.0252(3) Uani 1 1 d .
C6 C 0.13379(14) 0.51207(13) 0.78409(14) 0.0266(3) Uani 1 1 d .
H6 H 0.0663 0.5532 0.7514 0.032 Uiso 1 1 calc R
C7 C 0.43906(18) 0.32592(19) 0.93010(17) 0.0417(5) Uani 1 1 d .
H7A H 0.4451 0.3067 1.0060 0.062 Uiso 1 1 calc R
H7B H 0.5082 0.3653 0.9325 0.062 Uiso 1 1 calc R
H7C H 0.4337 0.2636 0.8854 0.062 Uiso 1 1 calc R
C8 C 0.16581(17) 0.52176(16) 0.60056(14) 0.0346(4) Uani 1 1 d .
H8A H 0.0890 0.5546 0.5784 0.052 Uiso 1 1 calc R
H8B H 0.1630 0.4634 0.5511 0.052 Uiso 1 1 calc R
H8C H 0.2236 0.5718 0.5951 0.052 Uiso 1 1 calc R
C9 C 0.36832(14) 0.38626(14) 0.69773(13) 0.0252(3) Uani 1 1 d .
C10 C 0.46708(15) 0.44086(14) 0.69677(15) 0.0306(4) Uani 1 1 d .
C11 C 0.53155(16) 0.40241(16) 0.63574(15) 0.0328(4) Uani 1 1 d .
H11 H 0.5977 0.4393 0.6335 0.039 Uiso 1 1 calc R
C12 C 0.40758(15) 0.25974(14) 0.57869(15) 0.0298(3) Uani 1 1 d .
H12 H 0.3889 0.1967 0.5387 0.036 Uiso 1 1 calc R
C13 C 0.33708(14) 0.29533(13) 0.63566(14) 0.0272(3) Uani 1 1 d .
C14 C 0.50325(19) 0.53936(19) 0.7607(2) 0.0463(5) Uani 1 1 d .
H14A H 0.5687 0.5696 0.7440 0.069 Uiso 1 1 calc R
H14B H 0.5270 0.5251 0.8408 0.069 Uiso 1 1 calc R
H14C H 0.4377 0.5877 0.7391 0.069 Uiso 1 1 calc R
C15 C 0.5737(2) 0.27341(18) 0.51598(18) 0.0437(5) Uani 1 1 d .
H15A H 0.5273 0.2260 0.4580 0.065 Uiso 1 1 calc R
H15B H 0.6414 0.2369 0.5667 0.065 Uiso 1 1 calc R
H15C H 0.6001 0.3311 0.4813 0.065 Uiso 1 1 calc R
C16 C 0.22838(16) 0.23732(15) 0.62756(18) 0.0375(4) Uani 1 1 d .
H16A H 0.1602 0.2806 0.5910 0.056 Uiso 1 1 calc R
H16B H 0.2303 0.2190 0.7026 0.056 Uiso 1 1 calc R
H16C H 0.2237 0.1744 0.5838 0.056 Uiso 1 1 calc R
C17 C -0.0963(2) 0.32240(19) 0.6874(2) 0.0489(5) Uani 1 1 d .
H17A H -0.1149 0.3800 0.6346 0.073 Uiso 1 1 calc R
H17B H -0.1351 0.2599 0.6495 0.073 Uiso 1 1 calc R
H17C H -0.0118 0.3115 0.7162 0.073 Uiso 1 1 calc R
H02 H -0.172(3) 0.301(2) 0.787(3) 0.063(9) Uiso 1 1 d .

loop_
_atom_site_aniso_label
_atom_site_aniso_U_11
_atom_site_aniso_U_22
_atom_site_aniso_U_33
_atom_site_aniso_U_23
_atom_site_aniso_U_13
_atom_site_aniso_U_12
I1 0.03774(8) 0.04875(9) 0.02812(8) 0.00822(5) 0.01240(6) 0.01460(5)
Na 0.0340(4) 0.0335(4) 0.0234(3) 0.0008(3) 0.0111(3) 0.0010(3)
O1 0.0325(6) 0.0449(7) 0.0281(6) 0.0020(5) 0.0168(5) 0.0052(5)
O2 0.1004(16) 0.0420(9) 0.0606(12) -0.0157(8) 0.0483(12) -0.0291(10)
N1 0.0274(7) 0.0400(8) 0.0236(7) 0.0000(6) 0.0092(6) 0.0082(6)
C1 0.0251(8) 0.0313(8) 0.0251(8) -0.0004(6) 0.0111(6) -0.0019(6)
C2 0.0275(8) 0.0362(9) 0.0208(7) 0.0042(6) 0.0081(6) 0.0005(7)
C3 0.0227(8) 0.0342(8) 0.0244(8) 0.0029(7) 0.0072(6) 0.0019(6)
C4 0.0214(7) 0.0301(8) 0.0225(7) -0.0007(6) 0.0078(6) -0.0003(6)
C5 0.0248(7) 0.0282(8) 0.0214(7) 0.0001(6) 0.0066(6) -0.0004(6)
C6 0.0235(7) 0.0311(8) 0.0245(8) 0.0021(6) 0.0076(6) 0.0026(6)
C7 0.0341(10) 0.0593(12) 0.0310(9) 0.0112(9) 0.0105(8) 0.0170(9)
C8 0.0355(9) 0.0456(10) 0.0224(8) 0.0055(7) 0.0098(7) 0.0106(8)
C9 0.0212(7) 0.0320(8) 0.0210(7) 0.0011(6) 0.0055(6) 0.0023(6)
C10 0.0269(8) 0.0375(9) 0.0281(8) -0.0058(7) 0.0105(7) -0.0043(7)
C11 0.0270(8) 0.0427(10) 0.0309(9) -0.0027(7) 0.0127(7) -0.0031(7)
C12 0.0285(8) 0.0301(8) 0.0271(8) -0.0026(7) 0.0048(7) 0.0048(7)
C13 0.0231(8) 0.0293(8) 0.0255(8) 0.0001(6) 0.0035(6) 0.0017(6)
C14 0.0414(11) 0.0532(12) 0.0520(13) -0.0224(10) 0.0258(10) -0.0197(10)
C15 0.0455(11) 0.0545(13) 0.0390(11) -0.0028(9) 0.0248(9) 0.0114(9)
C16 0.0279(9) 0.0334(9) 0.0489(11) -0.0065(8) 0.0102(8) -0.0049(7)
C17 0.0583(14) 0.0441(12) 0.0487(13) -0.0105(10) 0.0238(11) -0.0114(10)

loop_
_atom_type_symbol
_atom_type_description
_atom_type_scat_dispersion_real
_atom_type_scat_dispersion_imag
_atom_type_scat_source
C C 0.0033 0.0016 'International Tables Vol C Tables 4.2.6.8 and 6.1.1.4'
H H 0.0000 0.0000 'International Tables Vol C Tables 4.2.6.8 and 6.1.1.4'
N N 0.0061 0.0033 'International Tables Vol C Tables 4.2.6.8 and 6.1.1.4'
O O 0.0106 0.0060 'International Tables Vol C Tables 4.2.6.8 and 6.1.1.4'
I I -0.4742 1.8119 'International Tables Vol C Tables 4.2.6.8 and 6.1.1.4'
Na Na 0.0362 0.0249 'International Tables Vol C Tables 4.2.6.8 and 6.1.1.4'

loop_
_geom_angle_atom_site_label_1
_geom_angle_atom_site_label_2
_geom_angle_atom_site_label_3
_geom_angle
_geom_angle_site_symmetry_1
_geom_angle_site_symmetry_3
O1 Na O1 85.64(5) 3_567 .
O1 Na O2 115.64(7) 3_567 .
O1 Na O2 108.98(8) . .
O1 Na I1 131.11(4) 3_567 .
O1 Na I1 117.23(4) . .
O2 Na I1 97.77(6) . .
O1 Na Na 43.48(4) 3_567 3_567
O1 Na Na 42.17(4) . 3_567
O2 Na Na 121.05(7) . 3_567
I1 Na Na 139.32(4) . 3_567
C1 O1 Na 142.73(12) . 3_567
C1 O1 Na 115.70(11) . .
Na O1 Na 94.36(5) 3_567 .
C17 O2 Na 123.31(14) . .
C17 O2 H02 111(2) . .
Na O2 H02 125(2) . .
C12 N1 C11 121.33(15) . .
C12 N1 C15 119.35(16) . .
C11 N1 C15 119.32(17) . .
O1 C1 C2 121.94(15) . .
O1 C1 C6 121.58(16) . .
C2 C1 C6 116.48(15) . .
C3 C2 C1 122.34(15) . .
C3 C2 H2 118.8 . .
C1 C2 H2 118.8 . .
C2 C3 C4 119.57(15) . .
C2 C3 C7 120.13(16) . .
C4 C3 C7 120.30(16) . .
C3 C4 C5 119.71(15) . .
C3 C4 C9 119.35(15) . .
C5 C4 C9 120.90(14) . .
C6 C5 C4 119.43(15) . .
C6 C5 C8 120.03(15) . .
C4 C5 C8 120.52(15) . .
C5 C6 C1 122.47(16) . .
C5 C6 H6 118.8 . .
C1 C6 H6 118.8 . .
C3 C7 H7A 109.5 . .
C3 C7 H7B 109.5 . .
H7A C7 H7B 109.5 . .
C3 C7 H7C 109.5 . .
H7A C7 H7C 109.5 . .
H7B C7 H7C 109.5 . .
C5 C8 H8A 109.5 . .
C5 C8 H8B 109.5 . .
H8A C8 H8B 109.5 . .
C5 C8 H8C 109.5 . .
H8A C8 H8C 109.5 . .
H8B C8 H8C 109.5 . .
C13 C9 C10 119.22(15) . .
C13 C9 C4 119.95(15) . .
C10 C9 C4 120.81(15) . .
C11 C10 C9 118.92(17) . .
C11 C10 C14 119.84(17) . .
C9 C10 C14 121.25(16) . .
N1 C11 C10 120.78(17) . .
N1 C11 H11 119.6 . .
C10 C11 H11 119.6 . .
N1 C12 C13 120.94(16) . .
N1 C12 H12 119.5 . .
C13 C12 H12 119.5 . .
C12 C13 C9 118.76(16) . .
C12 C13 C16 119.60(16) . .
C9 C13 C16 121.63(16) . .
C10 C14 H14A 109.5 . .
C10 C14 H14B 109.5 . .
H14A C14 H14B 109.5 . .
C10 C14 H14C 109.5 . .
H14A C14 H14C 109.5 . .
H14B C14 H14C 109.5 . .
N1 C15 H15A 109.5 . .
N1 C15 H15B 109.5 . .
H15A C15 H15B 109.5 . .
N1 C15 H15C 109.5 . .
H15A C15 H15C 109.5 . .
H15B C15 H15C 109.5 . .
C13 C16 H16A 109.5 . .
C13 C16 H16B 109.5 . .
H16A C16 H16B 109.5 . .
C13 C16 H16C 109.5 . .
H16A C16 H16C 109.5 . .
H16B C16 H16C 109.5 . .
O2 C17 H17A 109.5 . .
O2 C17 H17B 109.5 . .
H17A C17 H17B 109.5 . .
O2 C17 H17C 109.5 . .
H17A C17 H17C 109.5 . .
H17B C17 H17C 109.5 . .

loop_
_geom_bond_atom_site_label_1
_geom_bond_atom_site_label_2
_geom_bond_distance
_geom_bond_site_symmetry_2
I1 Na 3.0363(7) .
Na O1 2.2059(14) 3_567
Na O1 2.2609(15) .
Na O2 2.2733(19) .
Na Na 3.2765(14) 3_567
O1 C1 1.312(2) .
O1 Na 2.2059(14) 3_567
O2 C17 1.402(3) .
O2 H02 0.77(3) .
N1 C12 1.341(2) .
N1 C11 1.349(3) .
N1 C15 1.479(2) .
C1 C2 1.411(2) .
C1 C6 1.413(2) .
C2 C3 1.388(2) .
C2 H2 0.9500 .
C3 C4 1.406(2) .
C3 C7 1.512(2) .
C4 C5 1.407(2) .
C4 C9 1.489(2) .
C5 C6 1.386(2) .
C5 C8 1.512(2) .
C6 H6 0.9500 .
C7 H7A 0.9800 .
C7 H7B 0.9800 .
C7 H7C 0.9800 .
C8 H8A 0.9800 .
C8 H8B 0.9800 .
C8 H8C 0.9800 .
C9 C13 1.400(2) .
C9 C10 1.405(2) .
C10 C11 1.380(2) .
C10 C14 1.500(3) .
C11 H11 0.9500 .
C12 C13 1.386(2) .
C12 H12 0.9500 .
C13 C16 1.500(2) .
C14 H14A 0.9800 .
C14 H14B 0.9800 .
C14 H14C 0.9800 .
C15 H15A 0.9800 .
C15 H15B 0.9800 .
C15 H15C 0.9800 .
C16 H16A 0.9800 .
C16 H16B 0.9800 .
C16 H16C 0.9800 .
C17 H17A 0.9800 .
C17 H17B 0.9800 .
C17 H17C 0.9800 .

loop_
_geom_torsion_atom_site_label_1
_geom_torsion_atom_site_label_2
_geom_torsion_atom_site_label_3
_geom_torsion_atom_site_label_4
_geom_torsion
_geom_torsion_site_symmetry_1
_geom_torsion_site_symmetry_4
O1 Na O1 C1 157.28(15) 3_567 .
O2 Na O1 C1 41.64(14) . .
I1 Na O1 C1 -68.10(13) . .
Na Na O1 C1 157.28(15) 3_567 .
O1 Na O1 Na 0.0 3_567 3_567
O2 Na O1 Na -115.64(7) . 3_567
I1 Na O1 Na 134.62(5) . 3_567
O1 Na O2 C17 -156.3(2) 3_567 .
O1 Na O2 C17 -61.9(2) . .
I1 Na O2 C17 60.4(2) . .
Na Na O2 C17 -106.9(2) 3_567 .
Na O1 C1 C2 4.6(3) 3_567 .
Na O1 C1 C2 -135.90(14) . .
Na O1 C1 C6 -174.78(14) 3_567 .
Na O1 C1 C6 44.7(2) . .
O1 C1 C2 C3 -179.83(17) . .
C6 C1 C2 C3 -0.4(3) . .
C1 C2 C3 C4 0.3(3) . .
C1 C2 C3 C7 179.81(18) . .
C2 C3 C4 C5 0.3(3) . .
C7 C3 C4 C5 -179.21(18) . .
C2 C3 C4 C9 -177.32(16) . .
C7 C3 C4 C9 3.1(3) . .
C3 C4 C5 C6 -0.8(2) . .
C9 C4 C5 C6 176.86(16) . .
C3 C4 C5 C8 177.70(17) . .
C9 C4 C5 C8 -4.7(2) . .
C4 C5 C6 C1 0.6(3) . .
C8 C5 C6 C1 -177.86(17) . .
O1 C1 C6 C5 179.39(16) . .
C2 C1 C6 C5 0.0(3) . .
C3 C4 C9 C13 91.0(2) . .
C5 C4 C9 C13 -86.6(2) . .
C3 C4 C9 C10 -87.2(2) . .
C5 C4 C9 C10 95.2(2) . .
C13 C9 C10 C11 -0.9(3) . .
C4 C9 C10 C11 177.32(16) . .
C13 C9 C10 C14 179.21(19) . .
C4 C9 C10 C14 -2.6(3) . .
C12 N1 C11 C10 1.4(3) . .
C15 N1 C11 C10 -179.20(18) . .
C9 C10 C11 N1 -1.1(3) . .
C14 C10 C11 N1 178.80(19) . .
C11 N1 C12 C13 0.4(3) . .
C15 N1 C12 C13 -178.99(17) . .
N1 C12 C13 C9 -2.4(3) . .
N1 C12 C13 C16 176.25(16) . .
C10 C9 C13 C12 2.6(2) . .
C4 C9 C13 C12 -175.63(15) . .
C10 C9 C13 C16 -176.04(17) . .
C4 C9 C13 C16 5.7(2) . .
